data_7227437
loop_
_publ_author_name
'Ako, Ayuk M.'
'Hawes, Chris S.'
'Twamley, Brendan'
'Schmitt, Wolfgang'

_publ_section_title
;
 Facile adaptation of 1D Mn(ii) chain motifs to form 3D azo-pyridine-based
 coordination polymers
;
_journal_issue 6
_journal_name_full CrystEngComm
_journal_page_first 994
_journal_paper_doi 10.1039/C6CE02493A
_journal_volume 19
_journal_year 2017
_chemical_formula_moiety 'C10 H12 Mn N6 O8, 2(C2 H3 N)'
_chemical_formula_sum 'C14 H18 Mn N8 O8'
_chemical_formula_weight 481.30
_space_group_crystal_system orthorhombic
_space_group_IT_number 33
_space_group_name_Hall 'P 2c -2n'
_space_group_name_H-M_alt 'P n a 21'
_symmetry_space_group_name_Hall 'P 2c -2n'
_symmetry_space_group_name_H-M 'P n a 21'
_atom_sites_solution_hydrogens mixed
_audit_creation_method SHELXL-2014/7
_audit_update_record
;
2016-09-18 deposited with the CCDC.
2017-01-16 downloaded from the CCDC.
;
_cell_angle_alpha 90
_cell_angle_beta 90
_cell_angle_gamma 90
_cell_formula_units_Z 4
_cell_length_a 7.4909(2)
_cell_length_b 11.8073(4)
_cell_length_c 24.3162(8)
_cell_measurement_reflns_used 9045
_cell_measurement_temperature 100(2)
_cell_measurement_theta_max 29.14
_cell_measurement_theta_min 3.05
_cell_volume 2150.70(12)
_computing_cell_refinement 'SAINT+ Ver. 8.34A (Bruker-AXS, 2013)'
_computing_data_collection 'APEX2 Ver. 2014.11-0 (Bruker-AXS, 2014)'
_computing_data_reduction 'SAINT+ Ver. 8.34A (Bruker-AXS, 2013)'
_computing_molecular_graphics 'SHELXTL (Bruker-AXS, 2008-2014)'
_computing_publication_material 'SHELXTL (Bruker-AXS, 2008-2014)'
_computing_structure_refinement 'SHELXL-2014/7 (Sheldrick, 2014)'
_computing_structure_solution 'SHELXT-2014/4 (Sheldrick, 2014)'
_diffrn_ambient_temperature 100(2)
_diffrn_detector_area_resol_mean 8.258
_diffrn_measured_fraction_theta_full 0.999
_diffrn_measured_fraction_theta_max 0.999
_diffrn_measurement_device_type 'Bruker APEX-II CCD'
_diffrn_measurement_method '\f and \w scans'
_diffrn_radiation_type MoK\a
_diffrn_radiation_wavelength 0.71073
_diffrn_reflns_av_R_equivalents 0.0339
_diffrn_reflns_av_unetI/netI 0.0147
_diffrn_reflns_Laue_measured_fraction_full 0.999
_diffrn_reflns_Laue_measured_fraction_max 0.999
_diffrn_reflns_limit_h_max 10
_diffrn_reflns_limit_h_min -10
_diffrn_reflns_limit_k_max 16
_diffrn_reflns_limit_k_min -16
_diffrn_reflns_limit_l_max 33
_diffrn_reflns_limit_l_min -33
_diffrn_reflns_number 84852
_diffrn_reflns_point_group_measured_fraction_full 0.999
_diffrn_reflns_point_group_measured_fraction_max 1.000
_diffrn_reflns_theta_full 25.242
_diffrn_reflns_theta_max 29.206
_diffrn_reflns_theta_min 1.675
_diffrn_source 'sealed tube'
_exptl_absorpt_coefficient_mu 0.671
_exptl_absorpt_correction_T_max 0.7458
_exptl_absorpt_correction_T_min 0.6781
_exptl_absorpt_correction_type multi-scan
_exptl_absorpt_process_details 'SADABS-2014/5 (Bruker, 2014)'
_exptl_crystal_colour orange
_exptl_crystal_density_diffrn 1.486
_exptl_crystal_description needle
_exptl_crystal_F_000 988
_exptl_crystal_size_max 0.330
_exptl_crystal_size_mid 0.120
_exptl_crystal_size_min 0.100
_refine_diff_density_max 1.588
_refine_diff_density_min -0.852
_refine_diff_density_rms 0.085
_refine_ls_abs_structure_details
; 
 Refined as an inversion twin. 
;
_refine_ls_abs_structure_Flack 0.39(4)
_refine_ls_extinction_method none
_refine_ls_goodness_of_fit_ref 1.097
_refine_ls_hydrogen_treatment mixed
_refine_ls_matrix_type full
_refine_ls_number_parameters 294
_refine_ls_number_reflns 5827
_refine_ls_number_restraints 7
_refine_ls_restrained_S_all 1.096
_refine_ls_R_factor_all 0.0452
_refine_ls_R_factor_gt 0.0421
_refine_ls_shift/su_max 0.000
_refine_ls_shift/su_mean 0.000
_refine_ls_structure_factor_coef Fsqd
_refine_ls_weighting_details 'w=1/[\s^2^(Fo^2^)+(0.0465P)^2^+3.9596P] where P=(Fo^2^+2Fc^2^)/3'
_refine_ls_weighting_scheme calc
_refine_ls_wR_factor_gt 0.1113
_refine_ls_wR_factor_ref 0.1133
_reflns_Friedel_coverage 0.957
_reflns_Friedel_fraction_full 1.000
_reflns_Friedel_fraction_max 1.000
_reflns_number_gt 5451
_reflns_number_total 5827
_reflns_threshold_expression 'I > 2\s(I)'
_cod_data_source_file c6ce02493a2.cif
_cod_data_source_block tcd255
_cod_depositor_comments 'Adding full bibliography for 7227436--7227438.cif.'
_cod_database_code 7227437
_shelx_shelxl_version_number 2014/7
_shelx_space_group_comment
; 
The symmetry employed for this shelxl refinement is uniquely defined 
by the following loop, which should always be used as a source of 
symmetry information in preference to the above space-group names. 
They are only intended as comments. 
;
_shelx_estimated_absorpt_t_min 0.809
_shelx_estimated_absorpt_t_max 0.936

loop_
_space_group_symop_operation_xyz
'x, y, z'
'-x, -y, z+1/2'
'-x+1/2, y+1/2, z+1/2'
'x+1/2, -y+1/2, z'

loop_
_atom_site_label
_atom_site_type_symbol
_atom_site_fract_x
_atom_site_fract_y
_atom_site_fract_z
_atom_site_U_iso_or_equiv
_atom_site_adp_type
_atom_site_occupancy
_atom_site_site_symmetry_order
_atom_site_calc_flag
_atom_site_refinement_flags_posn
_atom_site_refinement_flags_adp
Mn1 Mn 0.21310(7) 1.00041(6) 0.06681(5) 0.01048(12) Uani 1 1 d . .
O1 O 0.3686(4) 1.1238(2) 0.11068(13) 0.0156(6) Uani 1 1 d D .
H1A H 0.324(5) 1.1944(19) 0.111(2) 0.023 Uiso 1 1 d D U
H1B H 0.488(2) 1.129(4) 0.113(2) 0.023 Uiso 1 1 d D U
O2 O 0.0569(4) 0.8769(2) 0.02295(13) 0.0147(5) Uani 1 1 d D .
H2A H -0.0629(19) 0.875(4) 0.024(2) 0.022 Uiso 1 1 d D U
H2B H 0.096(6) 0.807(2) 0.016(2) 0.022 Uiso 1 1 d D U
O3 O -0.0036(4) 1.1150(2) 0.09225(14) 0.0174(6) Uani 1 1 d . .
O4 O -0.1884(4) 0.9841(3) 0.12000(15) 0.0214(7) Uani 1 1 d . .
O5 O -0.2684(4) 1.1610(3) 0.11961(15) 0.0172(7) Uani 1 1 d . .
O6 O 0.4303(4) 0.8854(2) 0.04049(13) 0.0167(6) Uani 1 1 d . .
O7 O 0.6198(5) 1.0154(2) 0.01405(15) 0.0235(7) Uani 1 1 d . .
O8 O 0.6951(4) 0.8380(3) 0.01408(15) 0.0170(7) Uani 1 1 d . .
N1 N 0.2124(4) 0.8978(3) 0.14587(17) 0.0145(8) Uani 1 1 d . .
N2 N -0.1558(5) 1.0847(3) 0.11081(14) 0.0132(6) Uani 1 1 d . .
N3 N 0.5827(5) 0.9153(3) 0.02304(14) 0.0133(6) Uani 1 1 d . .
N7 N 0.2335(6) 0.7200(4) 0.29577(17) 0.0218(9) Uani 1 1 d . .
N8 N 0.2454(6) 0.7794(4) 0.33775(17) 0.0230(9) Uani 1 1 d . .
N12 N 0.2775(5) 0.6035(4) 0.48827(16) 0.0160(8) Uani 1 1 d . .
C2 C 0.1784(6) 0.9517(4) 0.19306(18) 0.0169(8) Uani 1 1 d . .
H2 H 0.1502 1.0301 0.1914 0.020 Uiso 1 1 calc R U
C3 C 0.1818(7) 0.9005(4) 0.24411(18) 0.0187(8) Uani 1 1 d . .
H3 H 0.1575 0.9419 0.2768 0.022 Uiso 1 1 calc R U
C4 C 0.2228(6) 0.7847(4) 0.24554(19) 0.0158(9) Uani 1 1 d . .
C5 C 0.2534(7) 0.7274(4) 0.1972(2) 0.0191(9) Uani 1 1 d . .
H5 H 0.2773 0.6484 0.1975 0.023 Uiso 1 1 calc R U
C6 C 0.2489(6) 0.7870(4) 0.14796(19) 0.0178(8) Uani 1 1 d . .
H6 H 0.2726 0.7477 0.1147 0.021 Uiso 1 1 calc R U
C9 C 0.2542(7) 0.7142(4) 0.3874(2) 0.0200(9) Uani 1 1 d . .
C10 C 0.2879(7) 0.7751(4) 0.43530(19) 0.0217(10) Uani 1 1 d . .
H10 H 0.3020 0.8550 0.4342 0.026 Uiso 1 1 calc R U
C11 C 0.3004(6) 0.7163(4) 0.4850(2) 0.0181(9) Uani 1 1 d . .
H11 H 0.3260 0.7575 0.5176 0.022 Uiso 1 1 calc R U
C13 C 0.2418(7) 0.5468(4) 0.44132(19) 0.0197(8) Uani 1 1 d . .
H13 H 0.2243 0.4672 0.4434 0.024 Uiso 1 1 calc R U
C14 C 0.2294(7) 0.5985(4) 0.39031(18) 0.0221(9) Uani 1 1 d . .
H14 H 0.2045 0.5555 0.3582 0.027 Uiso 1 1 calc R U
N31 N 0.9135(9) 0.1244(6) 0.2611(3) 0.0575(16) Uani 1 1 d . .
C29 C 0.5782(9) 0.0917(7) 0.2467(3) 0.0488(16) Uani 1 1 d . .
H29A H 0.5252 0.0642 0.2811 0.059 Uiso 1 1 d R U
H29B H 0.5618 0.0348 0.2178 0.059 Uiso 1 1 d R U
H29C H 0.5200 0.1625 0.2358 0.059 Uiso 1 1 d R U
C30 C 0.7638(9) 0.1103(6) 0.2548(3) 0.0421(15) Uani 1 1 d . .
N34 N 0.0919(10) 0.3203(6) 0.3814(3) 0.0676(19) Uani 1 1 d . .
C32 C 0.1454(13) 0.1020(7) 0.3861(3) 0.0565(19) Uani 1 1 d . .
H32A H 0.2735 0.0864 0.3832 0.085 Uiso 1 1 calc R U
H32B H 0.0827 0.0656 0.3555 0.085 Uiso 1 1 calc R U
H32C H 0.1000 0.0720 0.4210 0.085 Uiso 1 1 calc R U
C33 C 0.1157(10) 0.2236(6) 0.3840(3) 0.0495(16) Uani 1 1 d . .

loop_
_atom_site_aniso_label
_atom_site_aniso_U_11
_atom_site_aniso_U_22
_atom_site_aniso_U_33
_atom_site_aniso_U_23
_atom_site_aniso_U_13
_atom_site_aniso_U_12
Mn1 0.0113(2) 0.00903(19) 0.01110(19) 0.00174(15) 0.0009(2) 0.00068(18)
O1 0.0109(13) 0.0119(12) 0.0240(15) -0.0009(11) -0.0004(11) -0.0002(10)
O2 0.0105(12) 0.0107(12) 0.0228(14) -0.0021(11) -0.0016(11) 0.0009(10)
O3 0.0103(13) 0.0152(13) 0.0268(15) 0.0007(12) 0.0050(12) -0.0008(11)
O4 0.0203(16) 0.0116(14) 0.0324(17) 0.0054(12) 0.0027(13) 0.0001(11)
O5 0.0112(13) 0.0127(15) 0.0277(18) -0.0023(13) 0.0037(11) 0.0024(10)
O6 0.0099(13) 0.0148(13) 0.0255(15) 0.0016(12) 0.0056(11) 0.0005(11)
O7 0.0192(16) 0.0116(14) 0.0396(19) 0.0035(13) 0.0024(14) -0.0022(11)
O8 0.0093(13) 0.0127(15) 0.0289(19) -0.0011(13) 0.0031(11) 0.0018(10)
N1 0.0150(19) 0.0126(19) 0.0159(18) 0.0014(16) 0.0003(12) 0.0010(12)
N2 0.0105(14) 0.0117(14) 0.0174(16) 0.0008(12) 0.0001(12) -0.0007(12)
N3 0.0109(14) 0.0115(14) 0.0175(16) -0.0003(12) 0.0003(12) 0.0004(12)
N7 0.031(2) 0.019(2) 0.015(2) 0.0052(16) 0.0008(16) 0.0025(17)
N8 0.034(2) 0.020(2) 0.015(2) 0.0055(17) -0.0011(16) 0.0003(18)
N12 0.023(2) 0.0134(19) 0.0114(17) 0.0036(16) -0.0008(13) -0.0012(13)
C2 0.023(2) 0.0138(18) 0.0141(18) 0.0024(15) -0.0003(16) 0.0029(15)
C3 0.025(2) 0.0167(19) 0.0142(19) 0.0024(15) 0.0031(16) 0.0044(16)
C4 0.022(2) 0.013(2) 0.012(2) 0.0043(17) 0.0005(15) 0.0002(14)
C5 0.025(2) 0.0117(19) 0.021(2) 0.0019(18) 0.0023(17) 0.0036(16)
C6 0.029(2) 0.014(2) 0.0102(18) 0.0003(16) 0.0023(16) 0.0017(16)
C9 0.022(2) 0.021(2) 0.017(2) 0.0052(19) -0.0013(16) 0.0018(17)
C10 0.037(3) 0.014(2) 0.014(2) 0.0049(17) 0.0004(17) -0.0003(17)
C11 0.025(2) 0.014(2) 0.015(2) 0.0024(16) 0.0006(16) 0.0002(15)
C13 0.028(2) 0.014(2) 0.017(2) 0.0014(16) -0.0023(18) -0.0030(17)
C14 0.035(3) 0.020(2) 0.0116(19) -0.0003(16) -0.0033(18) -0.0027(18)
N31 0.044(3) 0.066(4) 0.062(4) -0.022(3) -0.004(3) 0.013(3)
C29 0.038(3) 0.065(4) 0.043(4) 0.002(3) -0.005(3) 0.000(3)
C30 0.039(3) 0.048(4) 0.040(3) -0.008(3) -0.003(2) 0.011(3)
N34 0.073(5) 0.062(4) 0.067(4) -0.023(3) -0.006(4) -0.014(4)
C32 0.076(6) 0.053(4) 0.041(4) -0.009(3) -0.002(4) -0.010(4)
C33 0.050(4) 0.056(4) 0.042(3) -0.015(3) 0.001(3) -0.017(3)

loop_
_atom_type_symbol
_atom_type_description
_atom_type_scat_dispersion_real
_atom_type_scat_dispersion_imag
_atom_type_scat_source
C C 0.0033 0.0016 'International Tables Vol C Tables 4.2.6.8 and 6.1.1.4'
H H 0.0000 0.0000 'International Tables Vol C Tables 4.2.6.8 and 6.1.1.4'
Mn Mn 0.3368 0.7283 'International Tables Vol C Tables 4.2.6.8 and 6.1.1.4'
N N 0.0061 0.0033 'International Tables Vol C Tables 4.2.6.8 and 6.1.1.4'
O O 0.0106 0.0060 'International Tables Vol C Tables 4.2.6.8 and 6.1.1.4'

loop_
_geom_angle_atom_site_label_1
_geom_angle_atom_site_label_2
_geom_angle_atom_site_label_3
_geom_angle
_geom_angle_site_symmetry_1
_geom_angle_site_symmetry_3
O1 Mn1 O2 179.91(15) . .
O1 Mn1 O3 81.01(12) . .
O2 Mn1 O3 98.91(12) . .
O1 Mn1 O6 99.26(12) . .
O2 Mn1 O6 80.82(11) . .
O3 Mn1 O6 179.51(15) . .
O1 Mn1 N12 92.16(14) . 3_554
O2 Mn1 N12 87.89(14) . 3_554
O3 Mn1 N12 85.98(13) . 3_554
O6 Mn1 N12 93.60(13) . 3_554
O1 Mn1 N1 86.72(13) . .
O2 Mn1 N1 93.24(13) . .
O3 Mn1 N1 95.06(13) . .
O6 Mn1 N1 85.37(12) . .
N12 Mn1 N1 178.33(13) 3_554 .
Mn1 O1 H1A 116(3) . .
Mn1 O1 H1B 129(3) . .
H1A O1 H1B 108(2) . .
Mn1 O2 H2A 123(3) . .
Mn1 O2 H2B 123(3) . .
H2A O2 H2B 108(2) . .
N2 O3 Mn1 125.8(2) . .
N3 O6 Mn1 126.0(2) . .
C2 N1 C6 118.2(4) . .
C2 N1 Mn1 118.2(3) . .
C6 N1 Mn1 123.6(3) . .
O4 N2 O5 121.9(4) . .
O4 N2 O3 120.7(3) . .
O5 N2 O3 117.4(3) . .
O7 N3 O8 120.8(3) . .
O7 N3 O6 121.9(3) . .
O8 N3 O6 117.2(3) . .
N8 N7 C4 113.6(4) . .
N7 N8 C9 113.1(4) . .
C11 N12 C13 117.7(4) . .
C11 N12 Mn1 125.3(3) . 3_545
C13 N12 Mn1 116.9(3) . 3_545
N1 C2 C3 124.0(4) . .
N1 C2 H2 118.0 . .
C3 C2 H2 118.0 . .
C2 C3 C4 117.0(4) . .
C2 C3 H3 121.5 . .
C4 C3 H3 121.5 . .
C5 C4 C3 119.7(4) . .
C5 C4 N7 117.0(4) . .
C3 C4 N7 123.3(4) . .
C4 C5 C6 118.9(4) . .
C4 C5 H5 120.5 . .
C6 C5 H5 120.5 . .
N1 C6 C5 122.2(4) . .
N1 C6 H6 118.9 . .
C5 C6 H6 118.9 . .
C14 C9 C10 119.5(4) . .
C14 C9 N8 124.7(5) . .
C10 C9 N8 115.8(4) . .
C9 C10 C11 118.7(5) . .
C9 C10 H10 120.7 . .
C11 C10 H10 120.7 . .
N12 C11 C10 122.3(5) . .
N12 C11 H11 118.8 . .
C10 C11 H11 118.8 . .
N12 C13 C14 123.5(4) . .
N12 C13 H13 118.2 . .
C14 C13 H13 118.2 . .
C9 C14 C13 118.2(4) . .
C9 C14 H14 120.9 . .
C13 C14 H14 120.9 . .
C30 C29 H29A 109.2 . .
C30 C29 H29B 109.1 . .
H29A C29 H29B 109.5 . .
C30 C29 H29C 110.0 . .
H29A C29 H29C 109.5 . .
H29B C29 H29C 109.6 . .
N31 C30 C29 179.4(9) . .
C33 C32 H32A 109.5 . .
C33 C32 H32B 109.5 . .
H32A C32 H32B 109.5 . .
C33 C32 H32C 109.5 . .
H32A C32 H32C 109.5 . .
H32B C32 H32C 109.5 . .
N34 C33 C32 178.8(8) . .

loop_
_geom_bond_atom_site_label_1
_geom_bond_atom_site_label_2
_geom_bond_distance
_geom_bond_site_symmetry_2
Mn1 O1 2.149(3) .
Mn1 O2 2.152(3) .
Mn1 O3 2.202(3) .
Mn1 O6 2.214(3) .
Mn1 N12 2.266(4) 3_554
Mn1 N1 2.272(4) .
O1 H1A 0.897(14) .
O1 H1B 0.896(14) .
O2 H2A 0.898(14) .
O2 H2B 0.895(14) .
O3 N2 1.277(4) .
O4 N2 1.233(4) .
O5 N2 1.252(4) .
O6 N3 1.268(4) .
O7 N3 1.234(4) .
O8 N3 1.261(4) .
N1 C2 1.337(6) .
N1 C6 1.338(6) .
N7 N8 1.242(4) .
N7 C4 1.443(6) .
N8 C9 1.434(6) .
N12 C11 1.346(6) .
N12 C13 1.350(6) .
N12 Mn1 2.266(4) 3_545
C2 C3 1.381(6) .
C2 H2 0.9500 .
C3 C4 1.402(6) .
C3 H3 0.9500 .
C4 C5 1.376(7) .
C5 C6 1.389(6) .
C5 H5 0.9500 .
C6 H6 0.9500 .
C9 C14 1.380(7) .
C9 C10 1.392(7) .
C10 C11 1.395(7) .
C10 H10 0.9500 .
C11 H11 0.9500 .
C13 C14 1.386(6) .
C13 H13 0.9500 .
C14 H14 0.9500 .
N31 C30 1.144(9) .
C29 C30 1.421(9) .
C29 H29A 0.9812 .
C29 H29B 0.9799 .
C29 H29C 0.9794 .
N34 C33 1.157(10) .
C32 C33 1.454(11) .
C32 H32A 0.9800 .
C32 H32B 0.9800 .
C32 H32C 0.9800 .

loop_
_geom_hbond_atom_site_label_D
_geom_hbond_atom_site_label_H
_geom_hbond_atom_site_label_A
_geom_hbond_distance_DH
_geom_hbond_distance_HA
_geom_hbond_distance_DA
_geom_hbond_angle_DHA
_geom_hbond_site_symmetry_A
O1 H1A O5 0.897(14) 1.855(16) 2.749(4) 174(6) 4_575
O1 H1A N2 0.897(14) 2.61(2) 3.447(4) 155(4) 4_575
O1 H1B O5 0.896(14) 1.872(17) 2.763(4) 172(4) 1_655
O2 H2A O8 0.898(14) 1.88(2) 2.757(4) 165(4) 1_455
O2 H2B O8 0.895(14) 1.862(16) 2.749(4) 171(5) 4_465
O2 H2B N3 0.895(14) 2.63(3) 3.456(4) 155(4) 4_465
C5 H5 O4 0.95 2.46 3.154(6) 130 4_565
C10 H10 O7 0.95 2.54 3.204(6) 127 2_675
C13 H13 N34 0.95 2.50 3.247(8) 135 .
C32 H32A N34 0.98 2.63 3.470(13) 144 4

loop_
_geom_torsion_atom_site_label_1
_geom_torsion_atom_site_label_2
_geom_torsion_atom_site_label_3
_geom_torsion_atom_site_label_4
_geom_torsion
_geom_torsion_site_symmetry_1
Mn1 O3 N2 O4 5.7(5) .
Mn1 O3 N2 O5 -175.0(3) .
Mn1 O6 N3 O7 -7.0(6) .
Mn1 O6 N3 O8 174.4(3) .
C4 N7 N8 C9 179.4(5) .
C6 N1 C2 C3 1.2(7) .
Mn1 N1 C2 C3 -177.0(4) .
N1 C2 C3 C4 -0.4(7) .
C2 C3 C4 C5 -1.4(7) .
C2 C3 C4 N7 179.2(5) .
N8 N7 C4 C5 164.4(4) .
N8 N7 C4 C3 -16.1(6) .
C3 C4 C5 C6 2.2(7) .
N7 C4 C5 C6 -178.4(5) .
C2 N1 C6 C5 -0.4(7) .
Mn1 N1 C6 C5 177.7(4) .
C4 C5 C6 N1 -1.3(7) .
N7 N8 C9 C14 -7.9(8) .
N7 N8 C9 C10 173.0(4) .
C14 C9 C10 C11 1.8(8) .
N8 C9 C10 C11 -179.2(5) .
C13 N12 C11 C10 0.2(7) .
Mn1 N12 C11 C10 -178.1(3) 3_545
C9 C10 C11 N12 -1.4(7) .
C11 N12 C13 C14 0.6(7) .
Mn1 N12 C13 C14 179.1(4) 3_545
C10 C9 C14 C13 -1.0(8) .
N8 C9 C14 C13 -180.0(5) .
N12 C13 C14 C9 -0.2(8) .
